data_4069781
loop_
_publ_author_name
'Axenov, Kirill V.'
'Kehr, Gerald'
'Fr\"ohlich, Roland'
'Erker, Gerhard'

_publ_section_title
;
 Functional Group Chemistry at the Group 4 Bent Metallocene Frameworks:
 Formation and &#x201C;Metal-Free&#x201D; Catalytic Hydrogenation of
 Bis(imino-Cp)zirconium Complexes
;
_journal_issue 17
_journal_name_full Organometallics
_journal_page_first 5148
_journal_paper_doi 10.1021/om9004093
_journal_volume 28
_journal_year 2009
_chemical_formula_sum 'C40 H56 N4 Zr'
_chemical_formula_weight 684.11
_chemical_name_systematic
; 
 ? 
;
_space_group_IT_number 2
_symmetry_cell_setting triclinic
_symmetry_space_group_name_Hall '-P 1'
_symmetry_space_group_name_H-M 'P -1'
_atom_sites_solution_hydrogens geom
_atom_sites_solution_primary direct
_atom_sites_solution_secondary difmap
_audit_creation_method SHELXL-97
_cell_angle_alpha 75.012(1)
_cell_angle_beta 76.547(1)
_cell_angle_gamma 89.272(2)
_cell_formula_units_Z 2
_cell_length_a 8.8885(1)
_cell_length_b 13.7423(2)
_cell_length_c 16.0742(3)
_cell_measurement_reflns_used 5461
_cell_measurement_temperature 223(2)
_cell_measurement_theta_max 27.88
_cell_measurement_theta_min 0.41
_cell_volume 1842.25(5)
_computing_cell_refinement 'Collect (Nonius B.V., 1998)'
_computing_data_collection 'Collect (Nonius B.V., 1998)'
_computing_data_reduction 'Denzo-SMN (Otwinowski & Minor, 1997)'
_computing_molecular_graphics 'XP (BrukerAXS, 2000)'
_computing_publication_material 'SHELXL-97 (Sheldrick, 1997)'
_computing_structure_refinement 'SHELXL-97 (Sheldrick, 1997)'
_computing_structure_solution 'SHELXS-97 (Sheldrick, 1990)'
_diffrn_ambient_temperature 223(2)
_diffrn_measured_fraction_theta_full 0.994
_diffrn_measured_fraction_theta_max 0.994
_diffrn_measurement_device_type 'Nonius KappaCCD'
_diffrn_measurement_method '\w and \f scans'
_diffrn_radiation_monochromator graphite
_diffrn_radiation_source 'rotating anode Nonius FR591'
_diffrn_radiation_type MoK\a
_diffrn_radiation_wavelength 0.71073
_diffrn_reflns_av_R_equivalents 0.0314
_diffrn_reflns_av_sigmaI/netI 0.0523
_diffrn_reflns_limit_h_max 11
_diffrn_reflns_limit_h_min -11
_diffrn_reflns_limit_k_max 14
_diffrn_reflns_limit_k_min -18
_diffrn_reflns_limit_l_max 20
_diffrn_reflns_limit_l_min -21
_diffrn_reflns_number 12856
_diffrn_reflns_theta_full 27.84
_diffrn_reflns_theta_max 27.84
_diffrn_reflns_theta_min 1.76
_exptl_absorpt_coefficient_mu 0.330
_exptl_absorpt_correction_T_max 0.9677
_exptl_absorpt_correction_T_min 0.8522
_exptl_absorpt_correction_type multi-scan
_exptl_absorpt_process_details 'Denzo (Otwinowski, Borek, Majewski & Minor, 2003)'
_exptl_crystal_colour yellow
_exptl_crystal_density_diffrn 1.233
_exptl_crystal_density_method 'not measured'
_exptl_crystal_description needle
_exptl_crystal_F_000 728
_exptl_crystal_size_max 0.50
_exptl_crystal_size_mid 0.20
_exptl_crystal_size_min 0.10
_refine_diff_density_max 0.356
_refine_diff_density_min -0.544
_refine_diff_density_rms 0.057
_refine_ls_extinction_method none
_refine_ls_goodness_of_fit_ref 1.027
_refine_ls_hydrogen_treatment riding
_refine_ls_matrix_type full
_refine_ls_number_parameters 418
_refine_ls_number_reflns 8708
_refine_ls_number_restraints 0
_refine_ls_restrained_S_all 1.027
_refine_ls_R_factor_all 0.0548
_refine_ls_R_factor_gt 0.0395
_refine_ls_shift/su_max 0.000
_refine_ls_shift/su_mean 0.000
_refine_ls_structure_factor_coef Fsqd
_refine_ls_weighting_details 'calc w=1/[\s^2^(Fo^2^)+(0.0389P)^2^+0.5572P] where P=(Fo^2^+2Fc^2^)/3'
_refine_ls_weighting_scheme calc
_refine_ls_wR_factor_gt 0.0862
_refine_ls_wR_factor_ref 0.0928
_reflns_number_gt 7122
_reflns_number_total 8708
_reflns_threshold_expression >2sigma(I)
_cod_data_source_file om9004093_si_002.cif
_cod_data_source_block erk4544
_cod_original_sg_symbol_H-M P-1
_cod_database_code 4069781

loop_
_symmetry_equiv_pos_as_xyz
'x, y, z'
'-x, -y, -z'

loop_
_atom_site_label
_atom_site_type_symbol
_atom_site_fract_x
_atom_site_fract_y
_atom_site_fract_z
_atom_site_U_iso_or_equiv
_atom_site_adp_type
_atom_site_occupancy
_atom_site_symmetry_multiplicity
_atom_site_calc_flag
_atom_site_refinement_flags
Zr Zr 0.21914(2) 0.116591(13) 0.149030(13) 0.02777(7) Uani 1 1 d .
C1A C 0.0928(2) 0.27143(14) 0.19286(14) 0.0303(4) Uani 1 1 d .
C2A C 0.0690(2) 0.27687(15) 0.10748(14) 0.0332(4) Uani 1 1 d .
H2A H 0.1131 0.3262 0.0549 0.040 Uiso 1 1 calc R
C3A C -0.0319(2) 0.19573(15) 0.11548(15) 0.0358(5) Uani 1 1 d .
H3A H -0.0661 0.1807 0.0689 0.043 Uiso 1 1 calc R
C4A C -0.0734(2) 0.14046(16) 0.20517(16) 0.0377(5) Uani 1 1 d .
H4A H -0.1401 0.0824 0.2287 0.045 Uiso 1 1 calc R
C5A C 0.0017(2) 0.18692(15) 0.25297(14) 0.0347(4) Uani 1 1 d .
H5A H -0.0066 0.1659 0.3144 0.042 Uiso 1 1 calc R
C6A C 0.1782(2) 0.34496(15) 0.21822(14) 0.0308(4) Uani 1 1 d .
H6A H 0.1892 0.3300 0.2769 0.037 Uiso 1 1 calc R
N1A N 0.23797(18) 0.42746(12) 0.16559(11) 0.0319(4) Uani 1 1 d .
C7A C 0.3061(2) 0.49688(14) 0.20077(13) 0.0289(4) Uani 1 1 d .
C8A C 0.2137(2) 0.57156(14) 0.22919(13) 0.0307(4) Uani 1 1 d .
C9A C 0.2819(2) 0.64063(16) 0.26128(15) 0.0384(5) Uani 1 1 d .
H9A H 0.2220 0.6906 0.2813 0.046 Uiso 1 1 calc R
C10A C 0.4360(3) 0.63670(18) 0.26414(16) 0.0443(5) Uani 1 1 d .
H10A H 0.4799 0.6836 0.2863 0.053 Uiso 1 1 calc R
C11A C 0.5252(2) 0.56443(17) 0.23470(15) 0.0401(5) Uani 1 1 d .
H11A H 0.6301 0.5629 0.2367 0.048 Uiso 1 1 calc R
C12A C 0.4636(2) 0.49295(15) 0.20186(13) 0.0324(4) Uani 1 1 d .
C13A C 0.0465(2) 0.57881(16) 0.22177(15) 0.0363(5) Uani 1 1 d .
H13A H 0.0002 0.5093 0.2381 0.044 Uiso 1 1 calc R
C14A C 0.0419(3) 0.6279(2) 0.12554(17) 0.0569(7) Uani 1 1 d .
H14A H 0.0945 0.6941 0.1062 0.085 Uiso 1 1 calc R
H14B H -0.0650 0.6344 0.1212 0.085 Uiso 1 1 calc R
H14C H 0.0933 0.5862 0.0882 0.085 Uiso 1 1 calc R
C15A C -0.0520(2) 0.63604(18) 0.28313(17) 0.0461(6) Uani 1 1 d .
H15A H -0.0447 0.6061 0.3436 0.069 Uiso 1 1 calc R
H15B H -0.1591 0.6322 0.2796 0.069 Uiso 1 1 calc R
H15C H -0.0145 0.7061 0.2651 0.069 Uiso 1 1 calc R
C16A C 0.5670(2) 0.41582(16) 0.16882(15) 0.0382(5) Uani 1 1 d .
H16A H 0.5002 0.3675 0.1555 0.046 Uiso 1 1 calc R
C17A C 0.6862(3) 0.4639(2) 0.0833(2) 0.0722(9) Uani 1 1 d .
H17A H 0.6334 0.4985 0.0384 0.108 Uiso 1 1 calc R
H17B H 0.7475 0.4120 0.0630 0.108 Uiso 1 1 calc R
H17C H 0.7534 0.5120 0.0941 0.108 Uiso 1 1 calc R
C18A C 0.6454(4) 0.3560(2) 0.2396(2) 0.0679(8) Uani 1 1 d .
H18A H 0.7131 0.4012 0.2535 0.102 Uiso 1 1 calc R
H18B H 0.7058 0.3046 0.2177 0.102 Uiso 1 1 calc R
H18C H 0.5672 0.3241 0.2927 0.102 Uiso 1 1 calc R
N2A N 0.37078(19) 0.18759(13) 0.03035(12) 0.0375(4) Uani 1 1 d .
C19A C 0.3153(3) 0.2016(2) -0.05025(17) 0.0592(7) Uani 1 1 d .
H19A H 0.2941 0.2720 -0.0715 0.089 Uiso 1 1 calc R
H19B H 0.2211 0.1601 -0.0376 0.089 Uiso 1 1 calc R
H19C H 0.3937 0.1822 -0.0952 0.089 Uiso 1 1 calc R
C20A C 0.5083(3) 0.25356(17) 0.01039(16) 0.0460(6) Uani 1 1 d .
H20A H 0.5778 0.2472 -0.0440 0.069 Uiso 1 1 calc R
H20B H 0.5603 0.2346 0.0586 0.069 Uiso 1 1 calc R
H20C H 0.4786 0.3229 0.0033 0.069 Uiso 1 1 calc R
C1B C 0.2614(2) 0.00402(15) 0.29825(14) 0.0337(4) Uani 1 1 d .
C2B C 0.3652(2) -0.02727(16) 0.22973(15) 0.0392(5) Uani 1 1 d .
H2B H 0.3609 -0.0900 0.2169 0.047 Uiso 1 1 calc R
C3B C 0.4751(2) 0.05181(18) 0.18484(17) 0.0477(6) Uani 1 1 d .
H3B H 0.5573 0.0518 0.1360 0.057 Uiso 1 1 calc R
C4B C 0.4422(3) 0.13121(19) 0.22508(17) 0.0500(7) Uani 1 1 d .
H4B H 0.4981 0.1937 0.2074 0.060 Uiso 1 1 calc R
C5B C 0.3128(3) 0.10212(16) 0.29566(16) 0.0413(5) Uani 1 1 d .
H5B H 0.2677 0.1407 0.3346 0.050 Uiso 1 1 calc R
C6B C 0.1371(2) -0.05953(15) 0.36551(13) 0.0319(4) Uani 1 1 d .
H6B H 0.0754 -0.0326 0.4093 0.038 Uiso 1 1 calc R
N1B N 0.11060(18) -0.14957(12) 0.36622(11) 0.0325(4) Uani 1 1 d .
C7B C -0.0039(2) -0.21413(14) 0.43459(13) 0.0294(4) Uani 1 1 d .
C8B C 0.0500(2) -0.29578(15) 0.49127(13) 0.0312(4) Uani 1 1 d .
C9B C -0.0580(2) -0.36712(16) 0.55243(14) 0.0388(5) Uani 1 1 d .
H9B H -0.0239 -0.4223 0.5906 0.047 Uiso 1 1 calc R
C10B C -0.2148(3) -0.35799(17) 0.55788(15) 0.0426(5) Uani 1 1 d .
H10B H -0.2865 -0.4069 0.5993 0.051 Uiso 1 1 calc R
C11B C -0.2657(2) -0.27723(17) 0.50268(15) 0.0398(5) Uani 1 1 d .
H11B H -0.3726 -0.2714 0.5073 0.048 Uiso 1 1 calc R
C12B C -0.1625(2) -0.20346(15) 0.43979(14) 0.0338(4) Uani 1 1 d .
C13B C 0.2221(2) -0.30007(16) 0.48788(14) 0.0357(5) Uani 1 1 d .
H13B H 0.2785 -0.2716 0.4254 0.043 Uiso 1 1 calc R
C14B C 0.2639(3) -0.23251(19) 0.54198(17) 0.0466(6) Uani 1 1 d .
H14D H 0.2336 -0.1645 0.5195 0.070 Uiso 1 1 calc R
H14E H 0.3747 -0.2318 0.5371 0.070 Uiso 1 1 calc R
H14F H 0.2098 -0.2583 0.6037 0.070 Uiso 1 1 calc R
C15B C 0.2773(3) -0.40626(19) 0.5186(2) 0.0588(7) Uani 1 1 d .
H15D H 0.2308 -0.4340 0.5812 0.088 Uiso 1 1 calc R
H15E H 0.3892 -0.4033 0.5090 0.088 Uiso 1 1 calc R
H15F H 0.2470 -0.4489 0.4851 0.088 Uiso 1 1 calc R
C16B C -0.2245(2) -0.11699(16) 0.37868(16) 0.0411(5) Uani 1 1 d .
H16B H -0.1350 -0.0808 0.3322 0.049 Uiso 1 1 calc R
C17B C -0.3014(3) -0.0422(2) 0.4284(2) 0.0688(8) Uani 1 1 d .
H17D H -0.3851 -0.0768 0.4774 0.103 Uiso 1 1 calc R
H17E H -0.3425 0.0110 0.3885 0.103 Uiso 1 1 calc R
H17F H -0.2257 -0.0133 0.4512 0.103 Uiso 1 1 calc R
C18B C -0.3355(3) -0.1539(2) 0.33221(19) 0.0570(7) Uani 1 1 d .
H18D H -0.4281 -0.1856 0.3758 0.086 Uiso 1 1 calc R
H18E H -0.2853 -0.2025 0.3019 0.086 Uiso 1 1 calc R
H18F H -0.3634 -0.0971 0.2894 0.086 Uiso 1 1 calc R
N2B N 0.1412(2) 0.00220(13) 0.10450(12) 0.0376(4) Uani 1 1 d .
C19B C -0.0063(3) -0.05291(19) 0.12247(18) 0.0545(6) Uani 1 1 d .
H19D H -0.0195 -0.0674 0.0686 0.082 Uiso 1 1 calc R
H19E H -0.0897 -0.0125 0.1433 0.082 Uiso 1 1 calc R
H19F H -0.0081 -0.1157 0.1675 0.082 Uiso 1 1 calc R
C20B C 0.2606(3) -0.0543(2) 0.0610(2) 0.0616(7) Uani 1 1 d .
H20D H 0.2609 -0.1216 0.0994 0.092 Uiso 1 1 calc R
H20E H 0.3610 -0.0199 0.0490 0.092 Uiso 1 1 calc R
H20F H 0.2391 -0.0590 0.0056 0.092 Uiso 1 1 calc R

loop_
_atom_site_aniso_label
_atom_site_aniso_U_11
_atom_site_aniso_U_22
_atom_site_aniso_U_33
_atom_site_aniso_U_23
_atom_site_aniso_U_13
_atom_site_aniso_U_12
Zr 0.02708(10) 0.02364(10) 0.03158(11) -0.00495(8) -0.00754(7) 0.00092(6)
C1A 0.0307(9) 0.0248(10) 0.0367(11) -0.0104(8) -0.0083(8) 0.0020(7)
C2A 0.0366(10) 0.0261(10) 0.0399(12) -0.0087(9) -0.0149(9) 0.0058(8)
C3A 0.0356(10) 0.0327(11) 0.0484(13) -0.0174(10) -0.0210(9) 0.0086(8)
C4A 0.0267(9) 0.0306(11) 0.0559(14) -0.0145(10) -0.0065(9) -0.0006(8)
C5A 0.0330(10) 0.0339(11) 0.0350(11) -0.0102(9) -0.0026(8) 0.0019(8)
C6A 0.0341(10) 0.0307(11) 0.0311(11) -0.0124(9) -0.0098(8) 0.0025(8)
N1A 0.0385(9) 0.0261(9) 0.0349(10) -0.0112(7) -0.0125(7) 0.0002(7)
C7A 0.0356(10) 0.0256(10) 0.0258(10) -0.0052(8) -0.0091(8) -0.0037(7)
C8A 0.0372(10) 0.0263(10) 0.0281(10) -0.0071(8) -0.0070(8) -0.0007(8)
C9A 0.0420(11) 0.0338(11) 0.0441(13) -0.0188(10) -0.0095(9) -0.0013(9)
C10A 0.0461(12) 0.0445(13) 0.0493(14) -0.0233(11) -0.0117(10) -0.0093(10)
C11A 0.0341(10) 0.0459(13) 0.0438(13) -0.0166(11) -0.0103(9) -0.0057(9)
C12A 0.0346(10) 0.0325(11) 0.0303(11) -0.0081(9) -0.0082(8) -0.0015(8)
C13A 0.0371(10) 0.0321(11) 0.0437(13) -0.0147(10) -0.0121(9) 0.0022(8)
C14A 0.0553(15) 0.0718(18) 0.0489(15) -0.0146(14) -0.0245(12) 0.0129(13)
C15A 0.0403(12) 0.0417(13) 0.0593(16) -0.0210(12) -0.0092(11) 0.0045(9)
C16A 0.0367(11) 0.0386(12) 0.0430(13) -0.0151(10) -0.0117(9) 0.0032(9)
C17A 0.0690(18) 0.0645(19) 0.073(2) -0.0286(16) 0.0156(15) -0.0030(14)
C18A 0.083(2) 0.0609(18) 0.081(2) -0.0298(16) -0.0490(17) 0.0310(15)
N2A 0.0360(9) 0.0351(10) 0.0357(10) -0.0038(8) -0.0035(7) 0.0010(7)
C19A 0.0556(15) 0.0736(19) 0.0390(14) 0.0004(13) -0.0090(11) -0.0092(13)
C20A 0.0482(13) 0.0367(12) 0.0445(14) -0.0041(10) -0.0008(10) -0.0048(10)
C1B 0.0315(10) 0.0304(11) 0.0374(12) -0.0003(9) -0.0140(8) -0.0010(8)
C2B 0.0317(10) 0.0312(11) 0.0471(13) 0.0022(10) -0.0086(9) 0.0062(8)
C3B 0.0266(10) 0.0484(14) 0.0524(15) 0.0121(12) -0.0073(9) 0.0039(9)
C4B 0.0411(12) 0.0435(14) 0.0584(16) 0.0133(12) -0.0271(11) -0.0146(10)
C5B 0.0477(12) 0.0347(12) 0.0434(13) -0.0020(10) -0.0230(10) -0.0055(9)
C6B 0.0329(10) 0.0310(11) 0.0309(11) -0.0043(9) -0.0102(8) 0.0000(8)
N1B 0.0314(8) 0.0312(9) 0.0317(9) -0.0036(7) -0.0066(7) -0.0008(7)
C7B 0.0328(10) 0.0272(10) 0.0274(10) -0.0073(8) -0.0050(8) -0.0028(7)
C8B 0.0350(10) 0.0306(10) 0.0276(10) -0.0076(8) -0.0065(8) -0.0003(8)
C9B 0.0438(12) 0.0346(12) 0.0338(12) -0.0022(9) -0.0083(9) -0.0028(9)
C10B 0.0445(12) 0.0410(13) 0.0352(12) -0.0033(10) -0.0019(9) -0.0137(9)
C11B 0.0306(10) 0.0436(13) 0.0424(13) -0.0090(10) -0.0052(9) -0.0046(9)
C12B 0.0331(10) 0.0330(11) 0.0354(11) -0.0095(9) -0.0075(8) -0.0004(8)
C13B 0.0355(10) 0.0369(12) 0.0326(11) -0.0082(9) -0.0050(8) 0.0042(8)
C14B 0.0389(12) 0.0579(15) 0.0502(15) -0.0218(12) -0.0168(10) 0.0063(10)
C15B 0.0535(15) 0.0452(15) 0.077(2) -0.0119(14) -0.0189(13) 0.0147(11)
C16B 0.0334(10) 0.0397(12) 0.0465(13) -0.0034(10) -0.0113(9) 0.0023(9)
C17B 0.0779(19) 0.0457(16) 0.084(2) -0.0210(15) -0.0185(16) 0.0181(13)
C18B 0.0458(13) 0.0662(17) 0.0623(17) -0.0102(14) -0.0272(12) 0.0078(12)
N2B 0.0411(9) 0.0302(9) 0.0448(11) -0.0142(8) -0.0119(8) 0.0048(7)
C19B 0.0615(15) 0.0416(14) 0.0612(17) -0.0224(12) -0.0051(12) -0.0136(11)
C20B 0.0596(16) 0.0545(16) 0.083(2) -0.0399(15) -0.0165(14) 0.0127(12)

loop_
_atom_type_symbol
_atom_type_description
_atom_type_scat_dispersion_real
_atom_type_scat_dispersion_imag
_atom_type_scat_source
C C 0.0033 0.0016 'International Tables Vol C Tables 4.2.6.8 and 6.1.1.4'
H H 0.0000 0.0000 'International Tables Vol C Tables 4.2.6.8 and 6.1.1.4'
N N 0.0061 0.0033 'International Tables Vol C Tables 4.2.6.8 and 6.1.1.4'
Zr Zr -2.9673 0.5597 'International Tables Vol C Tables 4.2.6.8 and 6.1.1.4'

loop_
_geom_angle_atom_site_label_1
_geom_angle_atom_site_label_2
_geom_angle_atom_site_label_3
_geom_angle
N2A Zr N2B 96.15(7)
N2A Zr C3B 80.60(7)
N2B Zr C3B 102.67(8)
N2A Zr C1A 99.85(7)
N2B Zr C1A 133.45(6)
C3B Zr C1A 122.90(8)
N2A Zr C3A 98.39(7)
N2B Zr C3A 82.11(7)
C3B Zr C3A 175.18(7)
C1A Zr C3A 52.51(6)
N2A Zr C2A 81.68(7)
N2B Zr C2A 110.31(6)
C3B Zr C2A 143.91(7)
C1A Zr C2A 31.97(6)
C3A Zr C2A 31.50(6)
N2A Zr C2B 106.72(7)
N2B Zr C2B 82.67(7)
C3B Zr C2B 31.45(7)
C1A Zr C2B 132.11(7)
C3A Zr C2B 151.82(7)
C2A Zr C2B 164.08(7)
N2A Zr C4A 129.74(7)
N2B Zr C4A 84.14(7)
C3B Zr C4A 148.54(8)
C1A Zr C4A 52.41(6)
C3A Zr C4A 31.62(7)
C2A Zr C4A 52.28(7)
C2B Zr C4A 123.00(7)
N2A Zr C4B 87.04(7)
N2B Zr C4B 132.96(8)
C3B Zr C4B 31.49(8)
C1A Zr C4B 91.48(8)
C3A Zr C4B 143.99(8)
C2A Zr C4B 116.57(7)
C2B Zr C4B 51.98(7)
C4A Zr C4B 128.17(8)
N2A Zr C5A 131.06(7)
N2B Zr C5A 113.53(7)
C3B Zr C5A 125.38(8)
C1A Zr C5A 31.88(6)
C3A Zr C5A 52.04(7)
C2A Zr C5A 52.41(7)
C2B Zr C5A 114.64(7)
C4A Zr C5A 31.19(7)
C4B Zr C5A 98.21(8)
N2A Zr C1B 132.62(6)
N2B Zr C1B 97.21(7)
C3B Zr C1B 52.15(7)
C1A Zr C1B 103.09(7)
C3A Zr C1B 128.39(7)
C2A Zr C1B 133.75(7)
C2B Zr C1B 31.75(7)
C4A Zr C1B 96.78(7)
C4B Zr C1B 51.78(6)
C5A Zr C1B 82.96(7)
N2A Zr C5B 117.25(7)
N2B Zr C5B 128.51(7)
C3B Zr C5B 51.67(8)
C1A Zr C5B 80.60(7)
C3A Zr C5B 125.68(7)
C2A Zr C5B 112.29(7)
C2B Zr C5B 51.93(8)
C4A Zr C5B 100.03(7)
C4B Zr C5B 30.86(7)
C5A Zr C5B 73.73(7)
C1B Zr C5B 31.36(6)
C2A C1A C5A 107.23(17)
C2A C1A C6A 127.35(18)
C5A C1A C6A 125.00(19)
C2A C1A Zr 74.22(11)
C5A C1A Zr 74.92(11)
C6A C1A Zr 122.38(13)
C3A C2A C1A 107.88(18)
C3A C2A Zr 74.16(11)
C1A C2A Zr 73.81(11)
C2A C3A C4A 108.45(18)
C2A C3A Zr 74.34(11)
C4A C3A Zr 74.76(11)
C5A C4A C3A 108.15(18)
C5A C4A Zr 74.59(11)
C3A C4A Zr 73.62(11)
C4A C5A C1A 108.28(19)
C4A C5A Zr 74.22(12)
C1A C5A Zr 73.20(11)
N1A C6A C1A 123.58(19)
C6A N1A C7A 117.98(17)
C12A C7A C8A 121.55(18)
C12A C7A N1A 120.03(18)
C8A C7A N1A 118.33(16)
C9A C8A C7A 118.07(18)
C9A C8A C13A 121.15(18)
C7A C8A C13A 120.74(17)
C10A C9A C8A 121.0(2)
C11A C10A C9A 120.1(2)
C10A C11A C12A 121.55(19)
C11A C12A C7A 117.62(19)
C11A C12A C16A 119.65(18)
C7A C12A C16A 122.73(18)
C8A C13A C14A 109.51(18)
C8A C13A C15A 113.61(17)
C14A C13A C15A 110.12(19)
C12A C16A C17A 111.85(19)
C12A C16A C18A 111.5(2)
C17A C16A C18A 110.9(2)
C20A N2A C19A 108.33(18)
C20A N2A Zr 131.75(15)
C19A N2A Zr 117.28(14)
C5B C1B C2B 107.50(19)
C5B C1B C6B 126.8(2)
C2B C1B C6B 125.25(19)
C5B C1B Zr 75.68(12)
C2B C1B Zr 73.36(11)
C6B C1B Zr 122.65(12)
C3B C2B C1B 107.7(2)
C3B C2B Zr 73.70(11)
C1B C2B Zr 74.89(11)
C2B C3B C4B 108.4(2)
C2B C3B Zr 74.85(11)
C4B C3B Zr 75.29(12)
C5B C4B C3B 108.6(2)
C5B C4B Zr 76.27(12)
C3B C4B Zr 73.22(12)
C4B C5B C1B 107.8(2)
C4B C5B Zr 72.87(13)
C1B C5B Zr 72.97(12)
N1B C6B C1B 121.5(2)
C6B N1B C7B 122.03(18)
C12B C7B C8B 121.25(17)
C12B C7B N1B 121.84(17)
C8B C7B N1B 116.60(16)
C9B C8B C7B 118.46(18)
C9B C8B C13B 122.08(18)
C7B C8B C13B 119.36(17)
C10B C9B C8B 120.9(2)
C11B C10B C9B 119.89(19)
C10B C11B C12B 121.68(19)
C11B C12B C7B 117.78(19)
C11B C12B C16B 119.62(18)
C7B C12B C16B 122.58(18)
C8B C13B C14B 109.18(17)
C8B C13B C15B 114.52(18)
C14B C13B C15B 110.4(2)
C12B C16B C17B 111.1(2)
C12B C16B C18B 112.33(19)
C17B C16B C18B 110.6(2)
C19B N2B C20B 107.50(19)
C19B N2B Zr 134.69(15)
C20B N2B Zr 116.16(15)

loop_
_geom_bond_atom_site_label_1
_geom_bond_atom_site_label_2
_geom_bond_distance
Zr N2A 2.0693(17)
Zr N2B 2.0747(17)
Zr C3B 2.568(2)
Zr C1A 2.5751(19)
Zr C3A 2.5780(19)
Zr C2A 2.5804(19)
Zr C2B 2.5826(19)
Zr C4A 2.5927(19)
Zr C4B 2.594(2)
Zr C5A 2.597(2)
Zr C1B 2.602(2)
Zr C5B 2.637(2)
C1A C2A 1.420(3)
C1A C5A 1.420(3)
C1A C6A 1.463(3)
C2A C3A 1.400(3)
C3A C4A 1.409(3)
C4A C5A 1.395(3)
C6A N1A 1.262(2)
N1A C7A 1.432(2)
C7A C12A 1.404(3)
C7A C8A 1.408(3)
C8A C9A 1.396(3)
C8A C13A 1.518(3)
C9A C10A 1.381(3)
C10A C11A 1.374(3)
C11A C12A 1.400(3)
C12A C16A 1.513(3)
C13A C14A 1.529(3)
C13A C15A 1.530(3)
C16A C17A 1.523(3)
C16A C18A 1.526(3)
N2A C20A 1.454(3)
N2A C19A 1.458(3)
C1B C5B 1.416(3)
C1B C2B 1.418(3)
C1B C6B 1.460(3)
C2B C3B 1.396(3)
C3B C4B 1.401(4)
C4B C5B 1.393(3)
C6B N1B 1.259(3)
N1B C7B 1.424(2)
C7B C12B 1.401(3)
C7B C8B 1.407(3)
C8B C9B 1.391(3)
C8B C13B 1.519(3)
C9B C10B 1.382(3)
C10B C11B 1.374(3)
C11B C12B 1.398(3)
C12B C16B 1.521(3)
C13B C14B 1.527(3)
C13B C15B 1.528(3)
C16B C17B 1.522(4)
C16B C18B 1.530(3)
N2B C19B 1.453(3)
N2B C20B 1.461(3)

loop_
_geom_torsion_atom_site_label_1
_geom_torsion_atom_site_label_2
_geom_torsion_atom_site_label_3
_geom_torsion_atom_site_label_4
_geom_torsion
N2A Zr C1A C2A 56.24(12)
N2B Zr C1A C2A -52.07(15)
C3B Zr C1A C2A 141.36(12)
C3A Zr C1A C2A -36.82(11)
C2B Zr C1A C2A 179.66(11)
C4A Zr C1A C2A -77.01(13)
C4B Zr C1A C2A 143.50(12)
C5A Zr C1A C2A -113.26(16)
C1B Zr C1A C2A -165.51(11)
C5B Zr C1A C2A 172.49(12)
N2A Zr C1A C5A 169.50(12)
N2B Zr C1A C5A 61.19(15)
C3B Zr C1A C5A -105.39(12)
C3A Zr C1A C5A 76.44(13)
C2A Zr C1A C5A 113.26(16)
C2B Zr C1A C5A -67.09(14)
C4A Zr C1A C5A 36.25(12)
C4B Zr C1A C5A -103.25(12)
C1B Zr C1A C5A -52.25(12)
C5B Zr C1A C5A -74.25(12)
N2A Zr C1A C6A -68.32(16)
N2B Zr C1A C6A -176.63(14)
C3B Zr C1A C6A 16.80(19)
C3A Zr C1A C6A -161.38(19)
C2A Zr C1A C6A -124.6(2)
C2B Zr C1A C6A 55.10(18)
C4A Zr C1A C6A 158.43(19)
C4B Zr C1A C6A 18.94(16)
C5A Zr C1A C6A 122.2(2)
C1B Zr C1A C6A 69.93(16)
C5B Zr C1A C6A 47.93(16)
C5A C1A C2A C3A -1.3(2)
C6A C1A C2A C3A -174.12(19)
Zr C1A C2A C3A 66.90(14)
C5A C1A C2A Zr -68.25(13)
C6A C1A C2A Zr 118.98(19)
N2A Zr C2A C3A 121.38(14)
N2B Zr C2A C3A 27.87(15)
C3B Zr C2A C3A -177.36(14)
C1A Zr C2A C3A -114.50(18)
C2B Zr C2A C3A -115.4(2)
C4A Zr C2A C3A -37.04(13)
C4B Zr C2A C3A -156.17(13)
C5A Zr C2A C3A -76.74(14)
C1B Zr C2A C3A -94.78(14)
C5B Zr C2A C3A -122.50(13)
N2A Zr C2A C1A -124.12(12)
N2B Zr C2A C1A 142.37(11)
C3B Zr C2A C1A -62.87(18)
C3A Zr C2A C1A 114.50(18)
C2B Zr C2A C1A -0.9(3)
C4A Zr C2A C1A 77.45(13)
C4B Zr C2A C1A -41.67(14)
C5A Zr C2A C1A 37.75(11)
C1B Zr C2A C1A 19.72(15)
C5B Zr C2A C1A -8.01(13)
C1A C2A C3A C4A 0.9(2)
Zr C2A C3A C4A 67.59(14)
C1A C2A C3A Zr -66.67(13)
N2A Zr C3A C2A -58.63(14)
N2B Zr C3A C2A -153.73(14)
C3B Zr C3A C2A 18.8(9)
C1A Zr C3A C2A 37.39(12)
C2B Zr C3A C2A 148.37(16)
C4A Zr C3A C2A 114.64(19)
C4B Zr C3A C2A 37.9(2)
C5A Zr C3A C2A 78.01(14)
C1B Zr C3A C2A 113.30(14)
C5B Zr C3A C2A 73.87(15)
N2A Zr C3A C4A -173.28(12)
N2B Zr C3A C4A 91.62(13)
C3B Zr C3A C4A -95.8(9)
C1A Zr C3A C4A -77.26(13)
C2A Zr C3A C4A -114.64(19)
C2B Zr C3A C4A 33.7(2)
C4B Zr C3A C4A -76.72(17)
C5A Zr C3A C4A -36.63(12)
C1B Zr C3A C4A -1.34(15)
C5B Zr C3A C4A -40.78(14)
C2A C3A C4A C5A -0.1(2)
Zr C3A C4A C5A 67.18(14)
C2A C3A C4A Zr -67.31(14)
N2A Zr C4A C5A -106.03(14)
N2B Zr C4A C5A 160.84(13)
C3B Zr C4A C5A 56.1(2)
C1A Zr C4A C5A -37.08(12)
C3A Zr C4A C5A -114.69(18)
C2A Zr C4A C5A -77.79(13)
C2B Zr C4A C5A 83.52(14)
C4B Zr C4A C5A 18.59(16)
C1B Zr C4A C5A 64.25(13)
C5B Zr C4A C5A 32.71(13)
N2A Zr C4A C3A 8.66(16)
N2B Zr C4A C3A -84.47(12)
C3B Zr C4A C3A 170.78(14)
C1A Zr C4A C3A 77.61(13)
C2A Zr C4A C3A 36.90(12)
C2B Zr C4A C3A -161.78(12)
C4B Zr C4A C3A 133.29(12)
C5A Zr C4A C3A 114.69(18)
C1B Zr C4A C3A 178.94(12)
C5B Zr C4A C3A 147.40(12)
C3A C4A C5A C1A -0.7(2)
Zr C4A C5A C1A 65.82(14)
C3A C4A C5A Zr -66.53(14)
C2A C1A C5A C4A 1.3(2)
C6A C1A C5A C4A 174.26(18)
Zr C1A C5A C4A -66.49(14)
C2A C1A C5A Zr 67.76(13)
C6A C1A C5A Zr -119.24(19)
N2A Zr C5A C4A 101.43(14)
N2B Zr C5A C4A -20.86(15)
C3B Zr C5A C4A -147.91(13)
C1A Zr C5A C4A 115.20(18)
C3A Zr C5A C4A 37.16(12)
C2A Zr C5A C4A 77.33(13)
C2B Zr C5A C4A -113.54(13)
C4B Zr C5A C4A -165.33(13)
C1B Zr C5A C4A -115.69(13)
C5B Zr C5A C4A -146.34(14)
N2A Zr C5A C1A -13.78(16)
N2B Zr C5A C1A -136.07(12)
C3B Zr C5A C1A 96.88(13)
C3A Zr C5A C1A -78.04(13)
C2A Zr C5A C1A -37.87(11)
C2B Zr C5A C1A 131.26(12)
C4A Zr C5A C1A -115.20(18)
C4B Zr C5A C1A 79.47(12)
C1B Zr C5A C1A 129.11(12)
C5B Zr C5A C1A 98.46(12)
C2A C1A C6A N1A 3.1(3)
C5A C1A C6A N1A -168.45(19)
Zr C1A C6A N1A 97.6(2)
C1A C6A N1A C7A 174.35(17)
C6A N1A C7A C12A 90.6(2)
C6A N1A C7A C8A -92.8(2)
C12A C7A C8A C9A -1.9(3)
N1A C7A C8A C9A -178.37(18)
C12A C7A C8A C13A 175.89(18)
N1A C7A C8A C13A -0.6(3)
C7A C8A C9A C10A 0.8(3)
C13A C8A C9A C10A -177.0(2)
C8A C9A C10A C11A 0.4(4)
C9A C10A C11A C12A -0.4(4)
C10A C11A C12A C7A -0.6(3)
C10A C11A C12A C16A 179.0(2)
C8A C7A C12A C11A 1.8(3)
N1A C7A C12A C11A 178.24(18)
C8A C7A C12A C16A -177.85(19)
N1A C7A C12A C16A -1.4(3)
C9A C8A C13A C14A 100.8(2)
C7A C8A C13A C14A -76.9(2)
C9A C8A C13A C15A -22.8(3)
C7A C8A C13A C15A 159.54(19)
C11A C12A C16A C17A -69.2(3)
C7A C12A C16A C17A 110.4(2)
C11A C12A C16A C18A 55.7(3)
C7A C12A C16A C18A -124.7(2)
N2B Zr N2A C20A -156.31(19)
C3B Zr N2A C20A -54.4(2)
C1A Zr N2A C20A 67.58(19)
C3A Zr N2A C20A 120.79(19)
C2A Zr N2A C20A 93.99(19)
C2B Zr N2A C20A -72.1(2)
C4A Zr N2A C20A 116.22(19)
C4B Zr N2A C20A -23.4(2)
C5A Zr N2A C20A 74.9(2)
C1B Zr N2A C20A -50.6(2)
C5B Zr N2A C20A -16.9(2)
N2B Zr N2A C19A 44.54(18)
C3B Zr N2A C19A 146.41(19)
C1A Zr N2A C19A -91.58(18)
C3A Zr N2A C19A -38.36(18)
C2A Zr N2A C19A -65.16(18)
C2B Zr N2A C19A 128.70(18)
C4A Zr N2A C19A -42.9(2)
C4B Zr N2A C19A 177.44(19)
C5A Zr N2A C19A -84.25(19)
C1B Zr N2A C19A 150.24(17)
C5B Zr N2A C19A -176.01(17)
N2A Zr C1B C5B 71.67(16)
N2B Zr C1B C5B 176.93(13)
C3B Zr C1B C5B 76.46(15)
C1A Zr C1B C5B -45.25(14)
C3A Zr C1B C5B -97.45(14)
C2A Zr C1B C5B -55.82(16)
C2B Zr C1B C5B 113.59(18)
C4A Zr C1B C5B -98.16(13)
C4B Zr C1B C5B 36.15(14)
C5A Zr C1B C5B -70.13(13)
N2A Zr C1B C2B -41.92(16)
N2B Zr C1B C2B 63.34(13)
C3B Zr C1B C2B -37.13(13)
C1A Zr C1B C2B -158.84(12)
C3A Zr C1B C2B 148.96(12)
C2A Zr C1B C2B -169.41(11)
C4A Zr C1B C2B 148.25(12)
C4B Zr C1B C2B -77.44(14)
C5A Zr C1B C2B 176.28(13)
C5B Zr C1B C2B -113.59(18)
N2A Zr C1B C6B -163.52(15)
N2B Zr C1B C6B -58.26(18)
C3B Zr C1B C6B -158.7(2)
C1A Zr C1B C6B 79.56(17)
C3A Zr C1B C6B 27.4(2)
C2A Zr C1B C6B 68.99(19)
C2B Zr C1B C6B -121.6(2)
C4A Zr C1B C6B 26.65(18)
C4B Zr C1B C6B 161.0(2)
C5A Zr C1B C6B 54.68(17)
C5B Zr C1B C6B 124.8(2)
C5B C1B C2B C3B -1.6(2)
C6B C1B C2B C3B -174.46(18)
Zr C1B C2B C3B 66.97(14)
C5B C1B C2B Zr -68.60(14)
C6B C1B C2B Zr 118.57(18)
N2A Zr C2B C3B 35.10(17)
N2B Zr C2B C3B 129.35(17)
C1A Zr C2B C3B -85.73(17)
C3A Zr C2B C3B -172.87(16)
C2A Zr C2B C3B -85.1(3)
C4A Zr C2B C3B -152.56(15)
C4B Zr C2B C3B -37.24(15)
C5A Zr C2B C3B -118.08(16)
C1B Zr C2B C3B -114.0(2)
C5B Zr C2B C3B -76.74(17)
N2A Zr C2B C1B 149.12(12)
N2B Zr C2B C1B -116.63(13)
C3B Zr C2B C1B 114.0(2)
C1A Zr C2B C1B 28.29(15)
C3A Zr C2B C1B -58.8(2)
C2A Zr C2B C1B 29.0(3)
C4A Zr C2B C1B -38.54(15)
C4B Zr C2B C1B 76.78(14)
C5A Zr C2B C1B -4.06(14)
C5B Zr C2B C1B 37.28(12)
C1B C2B C3B C4B 0.7(2)
Zr C2B C3B C4B 68.45(15)
C1B C2B C3B Zr -67.77(14)
N2A Zr C3B C2B -146.07(17)
N2B Zr C3B C2B -51.82(17)
C1A Zr C3B C2B 118.23(15)
C3A Zr C3B C2B 135.7(8)
C2A Zr C3B C2B 152.37(14)
C4A Zr C3B C2B 47.8(2)
C4B Zr C3B C2B 114.1(2)
C5A Zr C3B C2B 79.59(17)
C1B Zr C3B C2B 37.50(14)
C5B Zr C3B C2B 77.66(16)
N2A Zr C3B C4B 99.80(14)
N2B Zr C3B C4B -165.95(13)
C1A Zr C3B C4B 4.10(16)
C3A Zr C3B C4B 21.6(9)
C2A Zr C3B C4B 38.2(2)
C2B Zr C3B C4B -114.1(2)
C4A Zr C3B C4B -66.35(19)
C5A Zr C3B C4B -34.54(16)
C1B Zr C3B C4B -76.63(15)
C5B Zr C3B C4B -36.47(13)
C2B C3B C4B C5B 0.5(2)
Zr C3B C4B C5B 68.70(15)
C2B C3B C4B Zr -68.16(15)
N2A Zr C4B C5B 168.59(15)
N2B Zr C4B C5B -95.76(17)
C3B Zr C4B C5B -114.6(2)
C1A Zr C4B C5B 68.80(15)
C3A Zr C4B C5B 68.38(18)
C2A Zr C4B C5B 89.42(15)
C2B Zr C4B C5B -77.45(15)
C4A Zr C4B C5B 27.91(18)
C5A Zr C4B C5B 37.51(15)
C1B Zr C4B C5B -36.76(13)
N2A Zr C4B C3B -76.77(14)
N2B Zr C4B C3B 18.88(18)
C1A Zr C4B C3B -176.56(13)
C3A Zr C4B C3B -176.98(12)
C2A Zr C4B C3B -155.94(13)
C2B Zr C4B C3B 37.19(13)
C4A Zr C4B C3B 142.55(13)
C5A Zr C4B C3B 152.15(13)
C1B Zr C4B C3B 77.88(14)
C5B Zr C4B C3B 114.6(2)
C3B C4B C5B C1B -1.6(2)
Zr C4B C5B C1B 65.12(14)
C3B C4B C5B Zr -66.68(15)
C2B C1B C5B C4B 2.0(2)
C6B C1B C5B C4B 174.65(18)
Zr C1B C5B C4B -65.06(15)
C2B C1B C5B Zr 67.02(14)
C6B C1B C5B Zr -120.29(19)
N2A Zr C5B C4B -12.84(17)
N2B Zr C5B C4B 111.48(15)
C3B Zr C5B C4B 37.25(14)
C1A Zr C5B C4B -109.14(15)
C3A Zr C5B C4B -137.71(15)
C2A Zr C5B C4B -104.86(15)
C2B Zr C5B C4B 77.60(16)
C4A Zr C5B C4B -158.06(15)
C5A Zr C5B C4B -141.11(16)
C1B Zr C5B C4B 115.4(2)
N2A Zr C5B C1B -128.22(13)
N2B Zr C5B C1B -3.90(17)
C3B Zr C5B C1B -78.12(14)
C1A Zr C5B C1B 135.48(13)
C3A Zr C5B C1B 106.91(14)
C2A Zr C5B C1B 139.77(13)
C2B Zr C5B C1B -37.77(12)
C4A Zr C5B C1B 86.57(13)
C4B Zr C5B C1B -115.4(2)
C5A Zr C5B C1B 103.51(13)
C5B C1B C6B N1B -172.94(19)
C2B C1B C6B N1B -1.5(3)
Zr C1B C6B N1B 90.6(2)
C1B C6B N1B C7B 176.01(17)
C6B N1B C7B C12B 73.8(3)
C6B N1B C7B C8B -112.7(2)
C12B C7B C8B C9B 0.8(3)
N1B C7B C8B C9B -172.79(18)
C12B C7B C8B C13B -175.48(19)
N1B C7B C8B C13B 10.9(3)
C7B C8B C9B C10B -0.3(3)
C13B C8B C9B C10B 175.9(2)
C8B C9B C10B C11B -0.4(4)
C9B C10B C11B C12B 0.6(4)
C10B C11B C12B C7B -0.1(3)
C10B C11B C12B C16B 178.4(2)
C8B C7B C12B C11B -0.6(3)
N1B C7B C12B C11B 172.67(19)
C8B C7B C12B C16B -179.1(2)
N1B C7B C12B C16B -5.8(3)
C9B C8B C13B C14B -95.1(2)
C7B C8B C13B C14B 81.1(2)
C9B C8B C13B C15B 29.2(3)
C7B C8B C13B C15B -154.6(2)
C11B C12B C16B C17B 73.2(3)
C7B C12B C16B C17B -108.3(2)
C11B C12B C16B C18B -51.3(3)
C7B C12B C16B C18B 127.2(2)
N2A Zr N2B C19B -145.0(2)
C3B Zr N2B C19B 133.3(2)
C1A Zr N2B C19B -35.2(3)
C3A Zr N2B C19B -47.3(2)
C2A Zr N2B C19B -61.6(2)
C2B Zr N2B C19B 108.9(2)
C4A Zr N2B C19B -15.5(2)
C4B Zr N2B C19B 123.3(2)
C5A Zr N2B C19B -4.9(2)
C1B Zr N2B C19B 80.6(2)
C5B Zr N2B C19B 82.6(2)
N2A Zr N2B C20B 51.85(18)
C3B Zr N2B C20B -29.85(19)
C1A Zr N2B C20B 161.67(17)
C3A Zr N2B C20B 149.51(19)
C2A Zr N2B C20B 135.23(18)
C2B Zr N2B C20B -54.28(18)
C4A Zr N2B C20B -178.70(18)
C4B Zr N2B C20B -39.8(2)
C5A Zr N2B C20B -168.02(17)
C1B Zr N2B C20B -82.58(18)
C5B Zr N2B C20B -80.5(2)
